data_4105902
loop_
_publ_author_name
'Hitoshi Miyasaka'
'Natsuko Motokawa'
'Tamiko Chiyo'
'Miho Takemura'
'Masahiro Yamashita'
'Hajime Sagayama'
'Taka-hisa Arima'

_publ_section_title
;
 Stepwise Neutral-Ionic Phase Transitions in a Covalently Bonded
 Donor/Acceptor Chain Compound
;
_journal_name_full 'Journal of the American Chemical Society'
_journal_page_first 5338
_journal_page_last 5345
_journal_paper_doi 10.1021/ja110007u
_journal_volume 133
_journal_year 2011
_chemical_formula_moiety 'C54 H32 F16 N4 O8 Ru2 '
_chemical_formula_sum 'C54 H32 F16 N4 O8 Ru2'
_chemical_formula_weight 1370.98
_space_group_IT_number 14
_symmetry_cell_setting monoclinic
_symmetry_Int_Tables_number 14
_symmetry_space_group_name_Hall '-P 2yn'
_symmetry_space_group_name_H-M 'P 1 21/n 1'
_cell_angle_alpha 90.0000
_cell_angle_beta 97.265(5)
_cell_angle_gamma 90.0000
_cell_formula_units_Z 2
_cell_length_a 14.760(5)
_cell_length_b 10.519(3)
_cell_length_c 17.152(6)
_cell_measurement_reflns_used 6891
_cell_measurement_temperature 107.1
_cell_measurement_theta_max 27.5
_cell_measurement_theta_min 3.1
_cell_volume 2641.6(15)
_computing_cell_refinement CrystalClear
_computing_data_collection CrystalClear
_computing_data_reduction CrystalStructure
_computing_publication_material 'CrystalStructure 3.8'
_computing_structure_refinement SHELXL
_computing_structure_solution SIR92
_diffrn_ambient_temperature 107.1
_diffrn_detector_area_resol_mean 7.31
_diffrn_measured_fraction_theta_full 0.986
_diffrn_measured_fraction_theta_max 0.986
_diffrn_measurement_device_type 'Rigaku Saturn'
_diffrn_measurement_method \w
_diffrn_radiation_type 'Mo K\a'
_diffrn_radiation_wavelength 0.71075
_diffrn_reflns_av_R_equivalents 0.050
_diffrn_reflns_limit_h_max 19
_diffrn_reflns_limit_h_min -13
_diffrn_reflns_limit_k_max 13
_diffrn_reflns_limit_k_min -13
_diffrn_reflns_limit_l_max 21
_diffrn_reflns_limit_l_min -21
_diffrn_reflns_number 20767
_diffrn_reflns_theta_full 27.48
_diffrn_reflns_theta_max 27.48
_exptl_absorpt_coefficient_mu 0.688
_exptl_absorpt_correction_T_max 0.986
_exptl_absorpt_correction_T_min 0.873
_exptl_absorpt_correction_type multi-scan
_exptl_absorpt_process_details 'Jacobson, R. (1998) Private communication'
_exptl_crystal_colour brown
_exptl_crystal_density_diffrn 1.723
_exptl_crystal_description prism
_exptl_crystal_F_000 1360.00
_exptl_crystal_size_max 0.21
_exptl_crystal_size_mid 0.12
_exptl_crystal_size_min 0.02
_refine_diff_density_max 1.99
_refine_diff_density_min -0.71
_refine_ls_extinction_method none
_refine_ls_goodness_of_fit_ref 1.093
_refine_ls_hydrogen_treatment constr
_refine_ls_number_parameters 380
_refine_ls_number_reflns 5983
_refine_ls_R_factor_gt 0.0527
_refine_ls_shift/su_max 0.0010
_refine_ls_structure_factor_coef Fsqd
_refine_ls_weighting_details 'w = 1/[\s^2^(Fo^2^)+(0.0418P)^2^+7.9307P] where P=(Fo^2^+2Fc^2^)/3'
_refine_ls_weighting_scheme calc
_refine_ls_wR_factor_ref 0.1195
_reflns_number_gt 4768
_reflns_number_total 5983
_reflns_threshold_expression F^2^>2.0\s(F^2^)
_cod_data_source_file ja110007u_si_002.cif
_cod_data_source_block '__Ru2-2356F4-DMDCNQI_107K'
_cod_original_cell_volume 2641.7(15)
_cod_original_formula_sum 'C54 H32 F16 N4 O8 Ru2 '
_cod_database_code 4105902

loop_
_symmetry_equiv_pos_site_id
_symmetry_equiv_pos_as_xyz
1 +X,+Y,+Z
2 1/2-X,1/2+Y,1/2-Z
3 -X,-Y,-Z
4 1/2+X,1/2-Y,1/2+Z

loop_
_atom_site_label
_atom_site_type_symbol
_atom_site_fract_x
_atom_site_fract_y
_atom_site_fract_z
_atom_site_U_iso_or_equiv
_atom_site_adp_type
_atom_site_occupancy
_atom_site_symmetry_multiplicity
_atom_site_calc_flag
_atom_site_refinement_flags
Ru(1) Ru 0.93240(2) 0.46344(3) 0.518428(18) 0.01421(10) Uani 1.00 1 d .
F(1) F 1.03441(19) 0.5355(2) 0.78451(15) 0.0325(6) Uani 1.00 1 d .
F(2) F 1.1221(2) 0.4659(2) 0.92420(15) 0.0404(7) Uani 1.00 1 d .
F(3) F 1.3182(2) 0.2056(2) 0.79734(17) 0.0392(7) Uani 1.00 1 d .
F(4) F 1.23142(18) 0.2748(2) 0.65780(15) 0.0286(5) Uani 1.00 1 d .
F(5) F 0.90871(17) 0.0792(2) 0.40658(15) 0.0252(5) Uani 1.00 1 d .
F(6) F 0.95070(18) -0.1534(2) 0.36857(15) 0.0290(5) Uani 1.00 1 d .
F(7) F 1.26420(18) -0.0529(2) 0.41486(16) 0.0307(6) Uani 1.00 1 d .
F(8) F 1.22437(17) 0.1811(2) 0.45479(16) 0.0287(5) Uani 1.00 1 d .
O(1) O 0.99661(19) 0.4247(2) 0.62729(15) 0.0172(5) Uani 1.00 1 d .
O(2) O 1.12967(18) 0.4913(2) 0.59054(15) 0.0162(5) Uani 1.00 1 d .
O(3) O 0.96559(19) 0.2879(2) 0.48178(16) 0.0167(5) Uani 1.00 1 d .
O(4) O 1.09709(18) 0.3599(2) 0.44577(16) 0.0177(5) Uani 1.00 1 d .
N(1) N 0.8026(2) 0.3846(3) 0.5453(2) 0.0187(7) Uani 1.00 1 d .
N(2) N 0.6408(2) 0.3276(3) 0.5264(2) 0.0240(7) Uani 1.00 1 d .
C(1) C 1.0816(2) 0.4447(3) 0.6398(2) 0.0182(8) Uani 1.00 1 d .
C(2) C 1.1309(2) 0.4064(3) 0.7181(2) 0.0198(8) Uani 1.00 1 d .
C(3) C 1.1037(3) 0.4527(4) 0.7876(2) 0.0237(8) Uani 1.00 1 d .
C(4) C 1.1490(3) 0.4168(4) 0.8591(2) 0.0282(10) Uani 1.00 1 d .
C(5) C 1.2211(3) 0.3335(4) 0.8641(2) 0.0282(10) Uani 1.00 1 d .
C(6) C 1.2478(3) 0.2868(4) 0.7957(2) 0.0270(9) Uani 1.00 1 d .
C(7) C 1.2036(3) 0.3231(3) 0.7234(2) 0.0228(9) Uani 1.00 1 d .
C(8) C 1.0410(2) 0.2722(3) 0.4547(2) 0.0163(7) Uani 1.00 1 d .
C(9) C 1.0652(2) 0.1406(3) 0.4320(2) 0.0176(8) Uani 1.00 1 d .
C(10) C 0.9971(2) 0.0501(3) 0.4095(2) 0.0184(8) Uani 1.00 1 d .
C(11) C 1.0196(3) -0.0714(3) 0.3896(2) 0.0203(8) Uani 1.00 1 d .
C(12) C 1.1088(3) -0.1097(3) 0.3906(2) 0.0213(8) Uani 1.00 1 d .
C(13) C 1.1759(2) -0.0209(3) 0.4128(2) 0.0215(8) Uani 1.00 1 d .
C(14) C 1.1547(2) 0.1019(3) 0.4326(2) 0.0199(8) Uani 1.00 1 d .
C(15) C 0.7252(3) 0.3643(3) 0.5354(2) 0.0193(8) Uani 1.00 1 d .
C(16) C 0.5726(2) 0.4139(3) 0.5136(2) 0.0199(8) Uani 1.00 1 d .
C(17) C 0.5884(2) 0.5466(3) 0.5053(2) 0.0197(8) Uani 1.00 1 d .
C(18) C 0.5194(2) 0.6329(3) 0.4919(2) 0.0198(8) Uani 1.00 1 d .
C(19) C 0.5361(3) 0.7719(4) 0.4816(3) 0.0312(10) Uani 1.00 1 d .
C(20) C 0.7963(3) 0.5976(5) 0.7168(3) 0.0385(11) Uani 1.00 1 d .
C(21) C 0.6943(3) 0.5722(4) 0.7098(2) 0.0297(10) Uani 1.00 1 d .
C(22) C 0.6615(3) 0.4486(4) 0.7161(2) 0.0305(10) Uani 1.00 1 d .
C(23) C 0.5692(3) 0.4243(4) 0.7110(2) 0.0303(10) Uani 1.00 1 d .
C(24) C 0.5053(3) 0.5218(4) 0.6994(2) 0.0313(10) Uani 1.00 1 d .
C(25) C 0.4041(3) 0.4937(5) 0.6943(3) 0.0419(13) Uani 1.00 1 d .
C(26) C 0.5386(3) 0.6444(4) 0.6932(2) 0.0329(11) Uani 1.00 1 d .
C(27) C 0.6309(3) 0.6693(4) 0.6980(2) 0.0327(10) Uani 1.00 1 d .
H(1) H 1.2519 0.3086 0.9138 0.034 Uiso 1.00 1 c R
H(2) H 1.1237 -0.1938 0.3766 0.026 Uiso 1.00 1 c R
H(3) H 0.6497 0.5762 0.5093 0.024 Uiso 1.00 1 c R
H(4) H 0.5931 0.7836 0.4587 0.037 Uiso 1.00 1 c R
H(5) H 0.5410 0.8143 0.5328 0.037 Uiso 1.00 1 c R
H(6) H 0.4853 0.8088 0.4466 0.037 Uiso 1.00 1 c R
H(7) H 0.8164 0.5944 0.6645 0.046 Uiso 1.00 1 c R
H(8) H 0.8289 0.5329 0.7506 0.046 Uiso 1.00 1 c R
H(9) H 0.8093 0.6819 0.7399 0.046 Uiso 1.00 1 c R
H(10) H 0.7036 0.3801 0.7241 0.037 Uiso 1.00 1 c R
H(11) H 0.5489 0.3392 0.7155 0.036 Uiso 1.00 1 c R
H(12) H 0.3794 0.4772 0.6395 0.050 Uiso 1.00 1 c R
H(13) H 0.3726 0.5669 0.7139 0.050 Uiso 1.00 1 c R
H(14) H 0.3947 0.4188 0.7263 0.050 Uiso 1.00 1 c R
H(15) H 0.4966 0.7131 0.6855 0.039 Uiso 1.00 1 c R
H(16) H 0.6512 0.7543 0.6932 0.039 Uiso 1.00 1 c R

loop_
_atom_site_aniso_label
_atom_site_aniso_U_11
_atom_site_aniso_U_22
_atom_site_aniso_U_33
_atom_site_aniso_U_12
_atom_site_aniso_U_13
_atom_site_aniso_U_23
Ru(1) 0.01303(17) 0.01292(15) 0.01628(17) 0.00021(12) 0.00036(12) 0.00022(12)
F(1) 0.0340(15) 0.0398(15) 0.0240(13) 0.0114(12) 0.0043(11) -0.0062(11)
F(2) 0.0496(19) 0.0544(18) 0.0167(13) 0.0004(15) 0.0022(12) -0.0021(12)
F(3) 0.0385(17) 0.0319(14) 0.0436(16) 0.0139(12) -0.0093(13) 0.0066(12)
F(4) 0.0287(14) 0.0275(13) 0.0286(13) 0.0087(11) -0.0006(11) -0.0024(10)
F(5) 0.0185(12) 0.0200(11) 0.0362(14) -0.0002(9) -0.0003(10) -0.0052(10)
F(6) 0.0351(15) 0.0173(11) 0.0328(14) -0.0038(10) -0.0031(12) -0.0040(10)
F(7) 0.0246(13) 0.0293(13) 0.0381(15) 0.0110(11) 0.0030(11) -0.0032(11)
F(8) 0.0188(13) 0.0237(12) 0.0420(15) 0.0013(10) -0.0022(11) -0.0049(11)
O(1) 0.0159(14) 0.0186(13) 0.0167(13) 0.0010(10) 0.0005(11) 0.0022(10)
O(2) 0.0124(13) 0.0192(13) 0.0160(13) 0.0002(10) -0.0022(11) 0.0023(10)
O(3) 0.0175(14) 0.0121(12) 0.0203(13) -0.0024(10) 0.0022(11) -0.0009(10)
O(4) 0.0147(14) 0.0138(12) 0.0243(14) -0.0027(10) 0.0008(11) -0.0002(11)
N(1) 0.0128(17) 0.0202(16) 0.0230(17) -0.0010(13) 0.0015(14) 0.0021(13)
N(2) 0.0148(17) 0.0223(17) 0.034(2) -0.0013(13) -0.0004(15) -0.0018(15)
C(1) 0.018(2) 0.0121(16) 0.023(2) 0.0007(14) -0.0006(16) -0.0013(15)
C(2) 0.022(2) 0.0168(17) 0.0194(19) -0.0037(16) -0.0026(16) 0.0013(15)
C(3) 0.026(2) 0.023(2) 0.022(2) -0.0025(17) 0.0013(18) 0.0004(17)
C(4) 0.034(2) 0.034(2) 0.016(2) -0.008(2) -0.0008(19) 0.0008(17)
C(5) 0.031(2) 0.031(2) 0.020(2) -0.0097(19) -0.0075(19) 0.0076(18)
C(6) 0.025(2) 0.021(2) 0.033(2) 0.0014(17) -0.0061(19) 0.0048(18)
C(7) 0.026(2) 0.0206(19) 0.021(2) -0.0067(17) 0.0007(18) -0.0020(16)
C(8) 0.0138(19) 0.0186(18) 0.0163(18) 0.0033(14) 0.0007(15) 0.0011(14)
C(9) 0.023(2) 0.0160(17) 0.0135(18) 0.0029(15) 0.0004(16) 0.0003(14)
C(10) 0.0159(19) 0.0182(18) 0.0200(19) -0.0003(15) -0.0019(16) 0.0001(15)
C(11) 0.027(2) 0.0143(17) 0.0181(19) -0.0010(15) -0.0019(17) 0.0008(14)
C(12) 0.032(2) 0.0162(18) 0.0154(19) 0.0072(16) 0.0015(17) 0.0001(15)
C(13) 0.021(2) 0.024(2) 0.019(2) 0.0067(16) 0.0011(17) 0.0024(16)
C(14) 0.021(2) 0.0174(18) 0.020(2) 0.0006(15) -0.0001(17) -0.0011(15)
C(15) 0.024(2) 0.0157(17) 0.0175(19) 0.0023(15) 0.0011(17) 0.0026(15)
C(16) 0.018(2) 0.0233(19) 0.0186(19) 0.0016(16) 0.0016(16) -0.0022(16)
C(17) 0.0127(19) 0.025(2) 0.021(2) -0.0023(15) 0.0014(15) -0.0025(16)
C(18) 0.017(2) 0.0197(18) 0.023(2) -0.0017(15) 0.0032(17) -0.0008(16)
C(19) 0.018(2) 0.023(2) 0.052(3) -0.0033(17) 0.001(2) 0.003(2)
C(20) 0.032(2) 0.051(3) 0.031(2) -0.007(2) 0.003(2) -0.001(2)
C(21) 0.029(2) 0.040(2) 0.021(2) -0.005(2) 0.0063(19) -0.0025(19)
C(22) 0.034(2) 0.034(2) 0.024(2) 0.004(2) 0.003(2) -0.0025(19)
C(23) 0.037(2) 0.029(2) 0.025(2) -0.003(2) 0.005(2) -0.0040(18)
C(24) 0.037(2) 0.038(2) 0.019(2) -0.000(2) 0.0016(19) -0.0012(19)
C(25) 0.034(2) 0.061(3) 0.033(2) -0.004(2) 0.011(2) -0.006(2)
C(26) 0.040(2) 0.035(2) 0.023(2) 0.011(2) 0.003(2) 0.0009(19)
C(27) 0.044(3) 0.030(2) 0.024(2) -0.004(2) 0.006(2) 0.0006(18)

loop_
_atom_type_symbol
_atom_type_description
_atom_type_scat_dispersion_real
_atom_type_scat_dispersion_imag
_atom_type_scat_source
C C 0.003 0.002
;
International Tables for Crystallography
(1992, Vol. C, Tables 4.2.6.8 and 6.1.1.4)
;
H H 0.000 0.000
;
International Tables for Crystallography
(1992, Vol. C, Table 6.1.1.4)
;
N N 0.006 0.003
;
International Tables for Crystallography
(1992, Vol. C, Tables 4.2.6.8 and 6.1.1.4)
;
O O 0.011 0.006
;
International Tables for Crystallography
(1992, Vol. C, Tables 4.2.6.8 and 6.1.1.4)
;
F F 0.017 0.010
;
International Tables for Crystallography
(1992, Vol. C, Tables 4.2.6.8 and 6.1.1.4)
;
Ru Ru -1.259 0.836
;
International Tables for Crystallography
(1992, Vol. C, Tables 4.2.6.8 and 6.1.1.4)
;

loop_
_geom_angle_atom_site_label_1
_geom_angle_atom_site_label_2
_geom_angle_atom_site_label_3
_geom_angle
_geom_angle_publ_flag
_geom_angle_site_symmetry_1
_geom_angle_site_symmetry_3
Ru(1) Ru(1) O(1) 89.98(8) yes 3_766 .
Ru(1) Ru(1) O(2) 88.56(7) yes 3_766 3_766
Ru(1) Ru(1) O(3) 88.13(8) yes 3_766 .
Ru(1) Ru(1) O(4) 90.21(7) yes 3_766 3_766
Ru(1) Ru(1) N(1) 175.54(8) yes 3_766 .
O(1) Ru(1) O(2) 177.88(10) yes . 3_766
O(1) Ru(1) O(3) 89.95(10) yes . .
O(1) Ru(1) O(4) 89.93(10) yes . 3_766
O(1) Ru(1) N(1) 92.85(11) yes . .
O(2) Ru(1) O(3) 91.53(10) yes 3_766 .
O(2) Ru(1) O(4) 88.55(10) yes 3_766 3_766
O(2) Ru(1) N(1) 88.71(11) yes 3_766 .
O(3) Ru(1) O(4) 178.33(11) yes . 3_766
O(3) Ru(1) N(1) 88.43(11) yes . .
O(4) Ru(1) N(1) 93.24(11) yes 3_766 .
Ru(1) O(1) C(1) 117.5(2) yes . .
Ru(1) O(2) C(1) 118.5(2) yes 3_766 .
Ru(1) O(3) C(8) 119.2(2) yes . .
Ru(1) O(4) C(8) 117.7(2) yes 3_766 .
Ru(1) N(1) C(15) 156.4(3) yes . .
C(15) N(2) C(16) 120.3(3) yes . .
O(1) C(1) O(2) 125.4(3) yes . .
O(1) C(1) C(2) 117.7(3) yes . .
O(2) C(1) C(2) 116.8(3) yes . .
C(1) C(2) C(3) 120.8(3) yes . .
C(1) C(2) C(7) 121.0(3) yes . .
C(3) C(2) C(7) 118.2(3) yes . .
F(1) C(3) C(2) 119.7(3) yes . .
F(1) C(3) C(4) 119.9(4) yes . .
C(2) C(3) C(4) 120.4(4) yes . .
F(2) C(4) C(3) 118.5(4) yes . .
F(2) C(4) C(5) 120.3(3) yes . .
C(3) C(4) C(5) 121.2(4) yes . .
C(4) C(5) C(6) 118.5(4) yes . .
F(3) C(6) C(5) 120.9(3) yes . .
F(3) C(6) C(7) 118.2(4) yes . .
C(5) C(6) C(7) 121.0(4) yes . .
F(4) C(7) C(2) 120.1(3) yes . .
F(4) C(7) C(6) 119.2(3) yes . .
C(2) C(7) C(6) 120.7(4) yes . .
O(3) C(8) O(4) 124.6(3) yes . .
O(3) C(8) C(9) 117.7(3) yes . .
O(4) C(8) C(9) 117.6(3) yes . .
C(8) C(9) C(10) 120.9(3) yes . .
C(8) C(9) C(14) 122.1(3) yes . .
C(10) C(9) C(14) 117.0(3) yes . .
F(5) C(10) C(9) 121.3(3) yes . .
F(5) C(10) C(11) 118.0(3) yes . .
C(9) C(10) C(11) 120.7(3) yes . .
F(6) C(11) C(10) 117.6(3) yes . .
F(6) C(11) C(12) 120.4(3) yes . .
C(10) C(11) C(12) 122.0(3) yes . .
C(11) C(12) C(13) 117.3(3) yes . .
F(7) C(13) C(12) 119.9(3) yes . .
F(7) C(13) C(14) 118.5(3) yes . .
C(12) C(13) C(14) 121.6(3) yes . .
F(8) C(14) C(9) 121.2(3) yes . .
F(8) C(14) C(13) 117.5(3) yes . .
C(9) C(14) C(13) 121.3(3) yes . .
N(1) C(15) N(2) 173.2(4) yes . .
N(2) C(16) C(17) 123.1(3) yes . .
N(2) C(16) C(18) 117.3(3) yes . 3_666
C(17) C(16) C(18) 119.6(3) yes . 3_666
C(16) C(17) C(18) 122.7(3) yes . .
C(16) C(18) C(17) 117.6(3) yes 3_666 .
C(16) C(18) C(19) 119.7(3) yes 3_666 .
C(17) C(18) C(19) 122.6(3) yes . .
C(20) C(21) C(22) 120.5(4) yes . .
C(20) C(21) C(27) 121.9(4) yes . .
C(22) C(21) C(27) 117.6(4) yes . .
C(21) C(22) C(23) 121.2(4) yes . .
C(22) C(23) C(24) 121.3(4) yes . .
C(23) C(24) C(25) 120.7(4) yes . .
C(23) C(24) C(26) 117.1(4) yes . .
C(25) C(24) C(26) 122.2(4) yes . .
C(24) C(26) C(27) 121.9(4) yes . .
C(21) C(27) C(26) 121.0(4) yes . .
C(4) C(5) H(1) 120.7 no . .
C(6) C(5) H(1) 120.8 no . .
C(11) C(12) H(2) 121.4 no . .
C(13) C(12) H(2) 121.4 no . .
C(16) C(17) H(3) 118.6 no . .
C(18) C(17) H(3) 118.6 no . .
C(18) C(19) H(4) 109.5 no . .
C(18) C(19) H(5) 109.5 no . .
C(18) C(19) H(6) 109.5 no . .
H(4) C(19) H(5) 109.5 no . .
H(4) C(19) H(6) 109.5 no . .
H(5) C(19) H(6) 109.5 no . .
C(21) C(20) H(7) 109.5 no . .
C(21) C(20) H(8) 109.5 no . .
C(21) C(20) H(9) 109.5 no . .
H(7) C(20) H(8) 109.5 no . .
H(7) C(20) H(9) 109.5 no . .
H(8) C(20) H(9) 109.5 no . .
C(21) C(22) H(10) 119.4 no . .
C(23) C(22) H(10) 119.4 no . .
C(22) C(23) H(11) 119.4 no . .
C(24) C(23) H(11) 119.4 no . .
C(24) C(25) H(12) 109.5 no . .
C(24) C(25) H(13) 109.5 no . .
C(24) C(25) H(14) 109.5 no . .
H(12) C(25) H(13) 109.5 no . .
H(12) C(25) H(14) 109.5 no . .
H(13) C(25) H(14) 109.5 no . .
C(24) C(26) H(15) 119.1 no . .
C(27) C(26) H(15) 119.1 no . .
C(21) C(27) H(16) 119.5 no . .
C(26) C(27) H(16) 119.5 no . .

loop_
_geom_bond_atom_site_label_1
_geom_bond_atom_site_label_2
_geom_bond_distance
_geom_bond_publ_flag
_geom_bond_site_symmetry_2
Ru(1) Ru(1) 2.3006(4) yes 3_766
Ru(1) O(1) 2.026(2) yes .
Ru(1) O(2) 2.031(2) yes 3_766
Ru(1) O(3) 2.030(2) yes .
Ru(1) O(4) 2.022(2) yes 3_766
Ru(1) N(1) 2.190(3) yes .
F(1) C(3) 1.338(5) yes .
F(2) C(4) 1.335(5) yes .
F(3) C(6) 1.343(5) yes .
F(4) C(7) 1.346(5) yes .
F(5) C(10) 1.334(4) yes .
F(6) C(11) 1.347(4) yes .
F(7) C(13) 1.342(5) yes .
F(8) C(14) 1.341(4) yes .
O(1) C(1) 1.263(4) yes .
O(2) C(1) 1.268(5) yes .
O(3) C(8) 1.270(5) yes .
O(4) C(8) 1.261(4) yes .
N(1) C(15) 1.153(5) yes .
N(2) C(15) 1.295(5) yes .
N(2) C(16) 1.353(5) yes .
C(1) C(2) 1.501(5) yes .
C(2) C(3) 1.393(6) yes .
C(2) C(7) 1.380(6) yes .
C(3) C(4) 1.374(5) yes .
C(4) C(5) 1.373(6) yes .
C(5) C(6) 1.376(6) yes .
C(6) C(7) 1.379(5) yes .
C(8) C(9) 1.494(5) yes .
C(9) C(10) 1.403(5) yes .
C(9) C(14) 1.381(6) yes .
C(10) C(11) 1.375(5) yes .
C(11) C(12) 1.375(6) yes .
C(12) C(13) 1.379(5) yes .
C(13) C(14) 1.381(5) yes .
C(16) C(17) 1.425(5) yes .
C(16) C(18) 1.436(5) yes 3_666
C(17) C(18) 1.362(5) yes .
C(18) C(19) 1.498(5) yes .
C(20) C(21) 1.518(7) yes .
C(21) C(22) 1.396(6) yes .
C(21) C(27) 1.382(7) yes .
C(22) C(23) 1.378(7) yes .
C(23) C(24) 1.392(7) yes .
C(24) C(25) 1.514(7) yes .
C(24) C(26) 1.389(7) yes .
C(26) C(27) 1.379(7) yes .
C(5) H(1) 0.950 no .
C(12) H(2) 0.950 no .
C(17) H(3) 0.950 no .
C(19) H(4) 0.980 no .
C(19) H(5) 0.980 no .
C(19) H(6) 0.980 no .
C(20) H(7) 0.980 no .
C(20) H(8) 0.980 no .
C(20) H(9) 0.980 no .
C(22) H(10) 0.950 no .
C(23) H(11) 0.950 no .
C(25) H(12) 0.980 no .
C(25) H(13) 0.980 no .
C(25) H(14) 0.980 no .
C(26) H(15) 0.950 no .
C(27) H(16) 0.950 no .

loop_
_geom_contact_atom_site_label_1
_geom_contact_atom_site_label_2
_geom_contact_distance
_geom_contact_site_symmetry_2
F(1) F(3) 3.268(4) 2_756
F(2) F(7) 3.050(3) 2_756
F(2) N(2) 3.543(4) 4_555
F(2) C(19) 3.241(5) 4_565
F(3) F(1) 3.268(4) 2_746
F(3) F(5) 3.128(3) 4_555
F(3) O(2) 3.000(3) 2_746
F(3) C(1) 3.238(4) 2_746
F(3) C(2) 3.255(4) 2_746
F(3) C(3) 3.310(5) 2_746
F(4) F(6) 2.959(3) 3_756
F(4) C(25) 3.433(6) 1_655
F(5) F(3) 3.128(3) 4_454
F(5) C(5) 2.921(5) 4_454
F(5) C(6) 3.179(4) 4_454
F(5) C(9) 3.590(4) 3_756
F(5) C(10) 3.553(4) 3_756
F(5) C(11) 3.524(4) 3_756
F(5) C(12) 3.535(4) 3_756
F(5) C(13) 3.537(5) 3_756
F(5) C(14) 3.573(4) 3_756
F(6) F(4) 2.959(3) 3_756
F(6) O(1) 2.956(3) 3_756
F(6) O(3) 3.052(3) 3_756
F(6) C(1) 3.101(4) 3_756
F(6) C(2) 3.208(4) 3_756
F(6) C(7) 3.155(4) 3_756
F(6) C(8) 3.268(4) 3_756
F(6) C(9) 3.461(4) 3_756
F(6) C(24) 3.403(5) 4_554
F(6) C(25) 3.422(5) 4_554
F(6) C(26) 3.424(5) 4_554
F(7) F(2) 3.050(3) 2_746
F(7) N(2) 3.313(4) 3_756
F(7) C(15) 3.383(4) 3_756
F(7) C(20) 3.520(5) 4_554
F(7) C(21) 3.543(5) 4_554
O(1) F(6) 2.956(3) 3_756
O(2) F(3) 3.000(3) 2_756
O(3) F(6) 3.052(3) 3_756
O(3) C(11) 3.159(4) 3_756
O(3) C(12) 3.181(5) 3_756
O(4) C(20) 3.401(6) 3_766
N(1) C(12) 3.304(5) 3_756
N(2) F(2) 3.543(4) 4_454
N(2) F(7) 3.313(4) 3_756
N(2) C(5) 3.585(6) 4_454
N(2) C(22) 3.472(5) .
C(1) F(3) 3.238(4) 2_756
C(1) F(6) 3.101(4) 3_756
C(2) F(3) 3.255(4) 2_756
C(2) F(6) 3.208(4) 3_756
C(3) F(3) 3.310(5) 2_756
C(5) F(5) 2.921(5) 4_555
C(5) N(2) 3.585(6) 4_555
C(5) C(15) 3.594(5) 4_555
C(6) F(5) 3.179(4) 4_555
C(7) F(6) 3.155(4) 3_756
C(7) C(25) 3.550(7) 1_655
C(8) F(6) 3.268(4) 3_756
C(9) F(5) 3.590(4) 3_756
C(9) F(6) 3.461(4) 3_756
C(9) C(10) 3.591(5) 3_756
C(9) C(11) 3.527(5) 3_756
C(10) F(5) 3.553(4) 3_756
C(10) C(9) 3.591(5) 3_756
C(10) C(10) 3.268(5) 3_756
C(10) C(11) 3.492(5) 3_756
C(11) F(5) 3.524(4) 3_756
C(11) O(3) 3.159(4) 3_756
C(11) C(9) 3.527(5) 3_756
C(11) C(10) 3.492(5) 3_756
C(11) C(23) 3.589(6) 4_554
C(11) C(24) 3.284(6) 4_554
C(11) C(26) 3.500(6) 4_554
C(12) F(5) 3.535(4) 3_756
C(12) O(3) 3.181(5) 3_756
C(12) N(1) 3.304(5) 3_756
C(12) C(21) 3.515(6) 4_554
C(12) C(24) 3.562(5) 4_554
C(12) C(26) 3.432(5) 4_554
C(12) C(27) 3.418(6) 4_554
C(13) F(5) 3.537(5) 3_756
C(13) C(21) 3.567(6) 4_554
C(13) C(22) 3.438(6) 4_554
C(14) F(5) 3.573(4) 3_756
C(15) F(7) 3.383(4) 3_756
C(15) C(5) 3.594(5) 4_454
C(15) C(22) 3.466(6) .
C(16) C(22) 3.574(5) .
C(16) C(23) 3.395(6) .
C(17) C(25) 3.465(6) 3_666
C(17) C(26) 3.548(6) .
C(17) C(27) 3.530(6) .
C(18) C(26) 3.432(6) .
C(19) F(2) 3.241(5) 4_464
C(20) F(7) 3.520(5) 4_455
C(20) O(4) 3.401(6) 3_766
C(21) F(7) 3.543(5) 4_455
C(21) C(12) 3.515(6) 4_455
C(21) C(13) 3.567(6) 4_455
C(22) N(2) 3.472(5) .
C(22) C(13) 3.438(6) 4_455
C(22) C(15) 3.466(6) .
C(22) C(16) 3.574(5) .
C(23) C(11) 3.589(6) 4_455
C(23) C(16) 3.395(6) .
C(24) F(6) 3.403(5) 4_455
C(24) C(11) 3.284(6) 4_455
C(24) C(12) 3.562(5) 4_455
C(25) F(4) 3.433(6) 1_455
C(25) F(6) 3.422(5) 4_455
C(25) C(7) 3.550(7) 1_455
C(25) C(17) 3.465(6) 3_666
C(26) F(6) 3.424(5) 4_455
C(26) C(11) 3.500(6) 4_455
C(26) C(12) 3.432(5) 4_455
C(26) C(17) 3.548(6) .
C(26) C(18) 3.432(6) .
C(27) C(12) 3.418(6) 4_455
C(27) C(17) 3.530(6) .
Ru(1) H(2) 3.514 3_756
Ru(1) H(7) 3.492 .
F(1) H(4) 3.555 4_565
F(1) H(6) 3.383 4_565
F(1) H(8) 3.016 .
F(1) H(11) 3.423 2_656
F(1) H(15) 3.469 2_646
F(2) H(4) 2.746 4_565
F(2) H(5) 3.055 2_646
F(2) H(5) 3.289 4_565
F(2) H(6) 3.324 2_646
F(2) H(6) 3.169 4_565
F(2) H(15) 3.584 2_646
F(3) H(13) 3.156 2_646
F(3) H(14) 2.852 1_655
F(4) H(12) 3.095 1_655
F(4) H(13) 3.583 2_646
F(4) H(14) 2.961 1_655
F(5) H(1) 2.615 4_454
F(5) H(14) 3.073 4_554
F(6) H(13) 2.902 4_554
F(6) H(14) 3.495 4_554
F(6) H(15) 3.354 4_554
F(7) H(1) 3.315 2_746
F(7) H(6) 3.552 1_645
F(7) H(8) 3.094 4_554
F(7) H(9) 3.435 4_554
F(8) H(7) 3.133 3_766
F(8) H(16) 3.385 3_766
O(1) H(2) 3.004 3_756
O(1) H(7) 3.332 .
O(3) H(1) 3.378 4_454
O(3) H(2) 3.070 3_756
O(4) H(7) 2.461 3_766
N(1) H(1) 3.058 4_454
N(1) H(2) 2.577 3_756
N(1) H(7) 2.998 .
N(1) H(10) 3.560 .
N(2) H(1) 3.045 4_454
N(2) H(10) 3.445 .
N(2) H(12) 3.490 3_666
C(2) H(15) 3.346 2_646
C(3) H(15) 2.988 2_646
C(4) H(15) 3.063 2_646
C(5) H(13) 3.332 2_646
C(5) H(15) 3.459 2_646
C(6) H(13) 2.909 2_646
C(6) H(14) 2.949 1_655
C(7) H(12) 3.519 1_655
C(7) H(13) 3.596 1_655
C(7) H(13) 3.161 2_646
C(7) H(14) 2.989 1_655
C(8) H(7) 3.416 3_766
C(10) H(14) 3.327 4_554
C(11) H(13) 3.484 4_554
C(11) H(14) 3.537 4_554
C(13) H(1) 3.520 2_746
C(15) H(1) 2.833 4_454
C(15) H(2) 3.101 3_756
C(15) H(7) 3.437 .
C(15) H(10) 3.296 .
C(16) H(12) 3.029 3_666
C(17) H(12) 2.599 3_666
C(18) H(11) 3.584 3_666
C(18) H(12) 3.082 3_666
C(18) H(15) 3.484 .
C(20) H(10) 3.140 2_656
C(20) H(11) 3.516 2_656
C(21) H(2) 3.415 4_455
C(21) H(3) 3.419 .
C(22) H(9) 2.923 2_646
C(23) H(9) 3.169 2_646
C(25) H(3) 3.559 3_666
C(26) H(2) 3.277 4_455
C(26) H(5) 3.284 .
C(27) H(2) 3.089 4_455
C(27) H(3) 3.427 .
C(27) H(5) 3.342 .
C(27) H(10) 3.442 2_656
H(1) F(5) 2.615 4_555
H(1) F(7) 3.315 2_756
H(1) O(3) 3.378 4_555
H(1) N(1) 3.058 4_555
H(1) N(2) 3.045 4_555
H(1) C(13) 3.520 2_756
H(1) C(15) 2.833 4_555
H(2) Ru(1) 3.514 3_756
H(2) O(1) 3.004 3_756
H(2) O(3) 3.070 3_756
H(2) N(1) 2.577 3_756
H(2) C(15) 3.101 3_756
H(2) C(21) 3.415 4_554
H(2) C(26) 3.277 4_554
H(2) C(27) 3.089 4_554
H(2) H(15) 3.570 4_554
H(2) H(16) 3.285 4_554
H(3) C(21) 3.419 .
H(3) C(25) 3.559 3_666
H(3) C(27) 3.427 .
H(3) H(7) 3.394 .
H(3) H(12) 2.595 3_666
H(4) F(1) 3.555 4_464
H(4) F(2) 2.746 4_464
H(4) H(12) 3.271 3_666
H(5) F(2) 3.055 2_656
H(5) F(2) 3.289 4_464
H(5) C(26) 3.284 .
H(5) C(27) 3.342 .
H(5) H(15) 2.975 .
H(5) H(16) 3.079 .
H(6) F(1) 3.383 4_464
H(6) F(2) 3.324 2_656
H(6) F(2) 3.169 4_464
H(6) F(7) 3.552 1_465
H(6) H(11) 3.170 3_666
H(7) Ru(1) 3.492 .
H(7) F(8) 3.133 3_766
H(7) O(1) 3.332 .
H(7) O(4) 2.461 3_766
H(7) N(1) 2.998 .
H(7) C(8) 3.416 3_766
H(7) C(15) 3.437 .
H(7) H(3) 3.394 .
H(7) H(10) 3.593 2_656
H(8) F(1) 3.016 .
H(8) F(7) 3.094 4_455
H(8) H(16) 3.088 2_646
H(9) F(7) 3.435 4_455
H(9) C(22) 2.923 2_656
H(9) C(23) 3.169 2_656
H(9) H(10) 2.190 2_656
H(9) H(11) 2.702 2_656
H(10) N(1) 3.560 .
H(10) N(2) 3.445 .
H(10) C(15) 3.296 .
H(10) C(20) 3.140 2_646
H(10) C(27) 3.442 2_646
H(10) H(7) 3.593 2_646
H(10) H(9) 2.190 2_646
H(10) H(16) 2.755 2_646
H(11) F(1) 3.423 2_646
H(11) C(18) 3.584 3_666
H(11) C(20) 3.516 2_646
H(11) H(6) 3.170 3_666
H(11) H(9) 2.702 2_646
H(12) F(4) 3.095 1_455
H(12) N(2) 3.490 3_666
H(12) C(7) 3.519 1_455
H(12) C(16) 3.029 3_666
H(12) C(17) 2.599 3_666
H(12) C(18) 3.082 3_666
H(12) H(3) 2.595 3_666
H(12) H(4) 3.271 3_666
H(13) F(3) 3.156 2_656
H(13) F(4) 3.583 2_656
H(13) F(6) 2.902 4_455
H(13) C(5) 3.332 2_656
H(13) C(6) 2.909 2_656
H(13) C(7) 3.596 1_455
H(13) C(7) 3.161 2_656
H(13) C(11) 3.484 4_455
H(14) F(3) 2.852 1_455
H(14) F(4) 2.961 1_455
H(14) F(5) 3.073 4_455
H(14) F(6) 3.495 4_455
H(14) C(6) 2.949 1_455
H(14) C(7) 2.989 1_455
H(14) C(10) 3.327 4_455
H(14) C(11) 3.537 4_455
H(15) F(1) 3.469 2_656
H(15) F(2) 3.584 2_656
H(15) F(6) 3.354 4_455
H(15) C(2) 3.346 2_656
H(15) C(3) 2.988 2_656
H(15) C(4) 3.063 2_656
H(15) C(5) 3.459 2_656
H(15) C(18) 3.484 .
H(15) H(2) 3.570 4_455
H(15) H(5) 2.975 .
H(16) F(8) 3.385 3_766
H(16) H(2) 3.285 4_455
H(16) H(5) 3.079 .
H(16) H(8) 3.088 2_656
H(16) H(10) 2.755 2_656
